data_7054549
loop_
_publ_author_name
'Sanina, Nataliya A.'
'Aldoshin, Sergey M.'
'Shmatko, Natal'ya Yu.'
'Korchagin, Denis V.'
'Shilov, Gennadii V.'
'Knyazkina, Ekaterine V.'
'Ovanesyan, Nikolay S.'
'Kulikov, Alexander V.'

_publ_section_title
;
 Nitrosyl iron complexes with enhanced NO donating ability: synthesis,
 structure and properties of a new type of salt with the DNIC cations
 [Fe(SC(NH2)2)2(NO)2]+
;
_journal_issue 2
_journal_name_full 'New J. Chem.'
_journal_page_first 1022
_journal_paper_doi 10.1039/C4NJ01693A
_journal_volume 39
_journal_year 2015
_chemical_formula_moiety '2(C2 H8 Fe N6 O2 S2), O4 S, 0.43(O1 H2)'
_chemical_formula_sum 'C4 H16.86 Fe2 N12 O8.43 S5'
_chemical_formula_weight 639.15
_chemical_name_systematic
; 
 ? 
;
_space_group_IT_number 61
_symmetry_cell_setting orthorhombic
_symmetry_space_group_name_Hall '-P 2ac 2ab'
_symmetry_space_group_name_H-M 'P b c a'
_atom_sites_solution_hydrogens geom
_atom_sites_solution_primary direct
_atom_sites_solution_secondary difmap
_audit_creation_method SHELXL-97
_cell_angle_alpha 90.00
_cell_angle_beta 90.00
_cell_angle_gamma 90.00
_cell_formula_units_Z 8
_cell_length_a 12.6104(2)
_cell_length_b 10.35013(19)
_cell_length_c 37.1231(8)
_cell_measurement_reflns_used 18675
_cell_measurement_temperature 100.01(10)
_cell_measurement_theta_max 37.4190
_cell_measurement_theta_min 2.9422
_cell_volume 4845.28(16)
_computing_cell_refinement
;
CrysAlisPro, Agilent Technologies,
Version 1.171.36.20 (release 27-06-2012 CrysAlis171 .NET)
(compiled Jul 11 2012,15:38:31)
;
_computing_data_collection
;
CrysAlisPro, Agilent Technologies,
Version 1.171.36.20 (release 27-06-2012 CrysAlis171 .NET)
(compiled Jul 11 2012,15:38:31)
;
_computing_data_reduction
;
CrysAlisPro, Agilent Technologies,
Version 1.171.36.20 (release 27-06-2012 CrysAlis171 .NET)
(compiled Jul 11 2012,15:38:31)
;
_computing_molecular_graphics 'SHELXTL (Sheldrick, 2000)'
_computing_publication_material 'SHELXTL (Sheldrick, 2000)'
_computing_structure_refinement 'SHELXL-97 (Sheldrick, 1997)'
_computing_structure_solution 'SHELXS-97 (Sheldrick, 1997)'
_diffrn_ambient_temperature 100.01(10)
_diffrn_detector_area_resol_mean 16.2060
_diffrn_measured_fraction_theta_full 0.999
_diffrn_measured_fraction_theta_max 0.999
_diffrn_measurement_device_type 'Xcalibur, Eos'
_diffrn_radiation_monochromator graphite
_diffrn_radiation_source 'Enhance (Mo) X-ray Source'
_diffrn_radiation_type 'Mo K\a'
_diffrn_radiation_wavelength 0.7107
_diffrn_reflns_av_R_equivalents 0.0557
_diffrn_reflns_av_sigmaI/netI 0.0372
_diffrn_reflns_limit_h_max 19
_diffrn_reflns_limit_h_min -19
_diffrn_reflns_limit_k_max 15
_diffrn_reflns_limit_k_min -16
_diffrn_reflns_limit_l_max 58
_diffrn_reflns_limit_l_min -55
_diffrn_reflns_number 77356
_diffrn_reflns_theta_full 34.00
_diffrn_reflns_theta_max 34.00
_diffrn_reflns_theta_min 3.03
_exptl_absorpt_coefficient_mu 1.685
_exptl_absorpt_correction_T_max 1.00000
_exptl_absorpt_correction_T_min 0.89325
_exptl_absorpt_correction_type multi-scan
_exptl_absorpt_process_details
;
CrysAlisPro, Agilent Technologies,
Version 1.171.36.20 (release 27-06-2012 CrysAlis171 .NET)
(compiled Jul 11 2012,15:38:31)
Empirical absorption correction using spherical harmonics,
 implemented in SCALE3 ABSPACK scaling algorithm.
;
_exptl_crystal_colour black
_exptl_crystal_density_diffrn 1.752
_exptl_crystal_density_method 'not measured'
_exptl_crystal_description prizm
_exptl_crystal_F_000 2587.5
_exptl_crystal_size_max 0.3
_exptl_crystal_size_mid 0.2
_exptl_crystal_size_min 0.2
_refine_diff_density_max 0.695
_refine_diff_density_min -0.936
_refine_diff_density_rms 0.110
_refine_ls_extinction_method none
_refine_ls_goodness_of_fit_ref 1.245
_refine_ls_hydrogen_treatment mixed
_refine_ls_matrix_type full
_refine_ls_number_parameters 289
_refine_ls_number_reflns 9877
_refine_ls_number_restraints 0
_refine_ls_restrained_S_all 1.245
_refine_ls_R_factor_all 0.0725
_refine_ls_R_factor_gt 0.0583
_refine_ls_shift/su_max 0.001
_refine_ls_shift/su_mean 0.000
_refine_ls_structure_factor_coef Fsqd
_refine_ls_weighting_details 'calc w=1/[\s^2^(Fo^2^)+(0.0155P)^2^+8.5604P] where P=(Fo^2^+2Fc^2^)/3'
_refine_ls_weighting_scheme calc
_refine_ls_wR_factor_gt 0.0908
_refine_ls_wR_factor_ref 0.0945
_reflns_number_gt 8318
_reflns_number_total 9877
_reflns_threshold_expression >2sigma(I)
_cod_data_source_file c4nj01693a2.cif
_cod_data_source_block CompoundI
_cod_depositor_comments 'Adding full bibliography for 7054549--7054550.cif.'
_cod_original_cell_volume 4845.27(16)
_cod_database_code 7054549

loop_
_symmetry_equiv_pos_as_xyz
'x, y, z'
'-x+1/2, -y, z+1/2'
'-x, y+1/2, -z+1/2'
'x+1/2, -y+1/2, -z'
'-x, -y, -z'
'x-1/2, y, -z-1/2'
'x, -y-1/2, z-1/2'
'-x-1/2, y-1/2, z'

loop_
_atom_site_label
_atom_site_type_symbol
_atom_site_fract_x
_atom_site_fract_y
_atom_site_fract_z
_atom_site_U_iso_or_equiv
_atom_site_adp_type
_atom_site_occupancy
_atom_site_symmetry_multiplicity
_atom_site_calc_flag
_atom_site_refinement_flags
Fe1 Fe 0.15275(3) -0.04585(3) 0.213522(9) 0.01352(7) Uani 1 1 d .
N1 N 0.09411(17) -0.1752(2) 0.23250(6) 0.0216(4) Uani 1 1 d .
O1 O 0.03865(18) -0.2528(2) 0.24518(8) 0.0449(7) Uani 1 1 d .
N2 N 0.07562(17) 0.0556(2) 0.18905(6) 0.0185(4) Uani 1 1 d .
O2 O 0.00593(16) 0.1185(2) 0.17795(6) 0.0294(4) Uani 1 1 d .
S1 S 0.30635(5) -0.12937(5) 0.187867(17) 0.01669(11) Uani 1 1 d .
C1 C 0.37632(19) 0.0054(2) 0.17307(6) 0.0153(4) Uani 1 1 d .
N3 N 0.4786(2) 0.0095(3) 0.17825(9) 0.0504(9) Uani 1 1 d .
H3A H 0.5146 0.0746 0.1706 0.060 Uiso 1 1 calc R
H3B H 0.5099 -0.0528 0.1893 0.060 Uiso 1 1 calc R
N4 N 0.33165(19) 0.1012(2) 0.15630(8) 0.0330(6) Uani 1 1 d .
H4A H 0.3694 0.1652 0.1489 0.040 Uiso 1 1 calc R
H4B H 0.2643 0.1006 0.1526 0.040 Uiso 1 1 calc R
S2 S 0.19903(5) 0.09829(5) 0.257629(16) 0.01729(11) Uani 1 1 d .
C2 C 0.26929(18) 0.0136(2) 0.29022(6) 0.0136(4) Uani 1 1 d .
N5 N 0.32856(17) -0.08764(19) 0.28221(6) 0.0181(4) Uani 1 1 d .
H5A H 0.3640 -0.1262 0.2988 0.022 Uiso 1 1 calc R
H5B H 0.3317 -0.1150 0.2604 0.022 Uiso 1 1 calc R
N6 N 0.26452(17) 0.0555(2) 0.32378(5) 0.0190(4) Uani 1 1 d .
H6A H 0.3000 0.0168 0.3404 0.023 Uiso 1 1 calc R
H6B H 0.2260 0.1213 0.3290 0.023 Uiso 1 1 calc R
Fe2 Fe 0.35925(3) 0.11397(3) 0.036661(9) 0.01521(7) Uani 1 1 d .
N7 N 0.42643(18) 0.0252(2) 0.06726(6) 0.0212(4) Uani 1 1 d .
O3 O 0.48568(18) -0.0285(2) 0.08621(6) 0.0341(5) Uani 1 1 d .
N8 N 0.41701(19) 0.2432(2) 0.01703(7) 0.0279(5) Uani 1 1 d .
O4 O 0.4667(2) 0.3279(3) 0.00531(9) 0.0580(8) Uani 1 1 d .
S3 S 0.32409(5) -0.04110(6) -0.006069(16) 0.01829(11) Uani 1 1 d .
C3 C 0.2537(2) 0.0362(2) -0.03998(6) 0.0174(4) Uani 1 1 d .
N9 N 0.19493(19) 0.1395(2) -0.03370(6) 0.0243(5) Uani 1 1 d .
H9A H 0.1597 0.1746 -0.0510 0.029 Uiso 1 1 calc R
H9B H 0.1919 0.1716 -0.0124 0.029 Uiso 1 1 calc R
N10 N 0.2573(2) -0.0115(2) -0.07283(6) 0.0240(5) Uani 1 1 d .
H10B H 0.2217 0.0245 -0.0899 0.029 Uiso 1 1 calc R
H10A H 0.2952 -0.0787 -0.0773 0.029 Uiso 1 1 calc R
S4 S 0.20372(5) 0.20635(5) 0.058124(16) 0.01565(11) Uani 1 1 d .
C4 C 0.13069(18) 0.0899(2) 0.08062(6) 0.0139(4) Uani 1 1 d .
N11 N 0.0385(2) 0.1234(2) 0.09410(8) 0.0347(6) Uani 1 1 d .
H11A H 0.0011 0.0677 0.1057 0.042 Uiso 1 1 calc R
H11B H 0.0155 0.2009 0.0913 0.042 Uiso 1 1 calc R
N12 N 0.16409(19) -0.0287(2) 0.08519(7) 0.0273(5) Uani 1 1 d .
H12B H 0.1258 -0.0832 0.0969 0.033 Uiso 1 1 calc R
H12A H 0.2243 -0.0521 0.0765 0.033 Uiso 1 1 calc R
S5 S 0.57070(4) 0.29688(5) 0.125507(14) 0.01120(9) Uani 1 1 d .
O8 O 0.59828(14) 0.24165(16) 0.16101(5) 0.0177(3) Uani 1 1 d .
O7 O 0.59936(13) 0.43621(15) 0.12485(4) 0.0140(3) Uani 1 1 d .
O5 O 0.45615(14) 0.28326(17) 0.11964(5) 0.0214(4) Uani 1 1 d .
O6 O 0.63027(19) 0.23091(18) 0.09722(6) 0.0325(5) Uani 1 1 d .
OW1 O 0.6361(5) -0.2096(6) 0.1196(2) 0.0549(18) Uani 0.43 1 d P

loop_
_atom_site_aniso_label
_atom_site_aniso_U_11
_atom_site_aniso_U_22
_atom_site_aniso_U_33
_atom_site_aniso_U_23
_atom_site_aniso_U_13
_atom_site_aniso_U_12
Fe1 0.01182(14) 0.01440(14) 0.01434(14) -0.00044(11) -0.00025(12) -0.00269(11)
N1 0.0156(10) 0.0220(10) 0.0272(11) 0.0042(8) -0.0008(8) -0.0035(8)
O1 0.0235(11) 0.0431(13) 0.0681(18) 0.0299(12) 0.0000(11) -0.0129(10)
N2 0.0174(9) 0.0212(9) 0.0169(9) -0.0001(7) -0.0051(7) -0.0044(8)
O2 0.0237(10) 0.0314(10) 0.0332(11) 0.0061(9) -0.0145(8) -0.0008(8)
S1 0.0178(3) 0.0108(2) 0.0214(3) -0.00058(19) 0.0052(2) -0.00193(19)
C1 0.0179(11) 0.0145(9) 0.0135(10) -0.0011(7) 0.0008(8) -0.0028(8)
N3 0.0230(13) 0.0516(17) 0.077(2) 0.0462(17) -0.0183(14) -0.0166(12)
N4 0.0180(11) 0.0270(12) 0.0540(17) 0.0234(11) 0.0076(11) 0.0003(9)
S2 0.0213(3) 0.0138(2) 0.0168(3) -0.00329(19) -0.0057(2) 0.0058(2)
C2 0.0110(9) 0.0122(9) 0.0175(10) -0.0021(7) -0.0015(8) 0.0008(7)
N5 0.0203(10) 0.0152(8) 0.0188(9) -0.0028(7) -0.0042(8) 0.0068(7)
N6 0.0198(10) 0.0210(9) 0.0163(9) -0.0023(7) -0.0038(8) 0.0082(8)
Fe2 0.01205(14) 0.01740(15) 0.01617(15) 0.00018(12) 0.00091(12) -0.00218(12)
N7 0.0184(10) 0.0241(10) 0.0211(10) -0.0026(8) -0.0027(8) -0.0022(8)
O3 0.0286(11) 0.0404(12) 0.0334(11) 0.0032(10) -0.0154(9) 0.0028(10)
N8 0.0176(11) 0.0283(11) 0.0377(14) 0.0070(10) 0.0050(10) -0.0047(9)
O4 0.0299(13) 0.0489(15) 0.095(2) 0.0325(15) 0.0111(14) -0.0153(11)
S3 0.0231(3) 0.0172(2) 0.0146(2) -0.0007(2) -0.0040(2) 0.0074(2)
C3 0.0195(11) 0.0179(10) 0.0149(10) -0.0003(8) -0.0019(9) 0.0051(8)
N9 0.0333(12) 0.0247(10) 0.0149(10) -0.0023(8) -0.0044(9) 0.0150(9)
N10 0.0324(12) 0.0260(11) 0.0137(9) -0.0030(8) -0.0064(9) 0.0169(9)
S4 0.0171(3) 0.0115(2) 0.0184(3) 0.00114(19) 0.0052(2) -0.00171(19)
C4 0.0144(10) 0.0143(9) 0.0130(9) 0.0005(7) 0.0007(8) -0.0022(8)
N11 0.0302(13) 0.0202(10) 0.0537(17) 0.0101(11) 0.0284(12) 0.0053(10)
N12 0.0201(11) 0.0151(9) 0.0467(15) 0.0100(9) 0.0144(10) 0.0014(8)
S5 0.0114(2) 0.0112(2) 0.0110(2) 0.00073(17) 0.00099(18) 0.00026(18)
O8 0.0177(8) 0.0175(7) 0.0178(8) 0.0061(6) -0.0059(7) -0.0013(6)
O7 0.0139(7) 0.0116(7) 0.0166(7) 0.0005(6) -0.0017(6) -0.0017(6)
O5 0.0168(8) 0.0195(8) 0.0279(10) 0.0109(7) -0.0096(7) -0.0052(7)
O6 0.0528(14) 0.0177(8) 0.0270(10) -0.0004(7) 0.0248(10) 0.0072(9)
OW1 0.033(3) 0.048(4) 0.083(5) 0.014(3) -0.008(3) -0.015(3)

loop_
_atom_type_symbol
_atom_type_description
_atom_type_scat_dispersion_real
_atom_type_scat_dispersion_imag
_atom_type_scat_source
C C 0.0033 0.0016 'International Tables Vol C Tables 4.2.6.8 and 6.1.1.4'
N N 0.0061 0.0033 'International Tables Vol C Tables 4.2.6.8 and 6.1.1.4'
O O 0.0106 0.0060 'International Tables Vol C Tables 4.2.6.8 and 6.1.1.4'
S S 0.1246 0.1234 'International Tables Vol C Tables 4.2.6.8 and 6.1.1.4'
Fe Fe 0.3463 0.8444 'International Tables Vol C Tables 4.2.6.8 and 6.1.1.4'
H H 0.0000 0.0000 'International Tables Vol C Tables 4.2.6.8 and 6.1.1.4'

loop_
_geom_angle_atom_site_label_1
_geom_angle_atom_site_label_2
_geom_angle_atom_site_label_3
_geom_angle
N1 Fe1 N2 117.68(10)
N1 Fe1 S2 109.30(8)
N2 Fe1 S2 97.24(7)
N1 Fe1 S1 103.98(8)
N2 Fe1 S1 119.26(8)
S2 Fe1 S1 108.83(3)
O1 N1 Fe1 168.9(2)
O2 N2 Fe1 164.9(2)
C1 S1 Fe1 104.71(8)
N4 C1 N3 118.3(2)
N4 C1 S1 122.9(2)
N3 C1 S1 118.8(2)
C1 N3 H3A 120.0
C1 N3 H3B 120.0
H3A N3 H3B 120.0
C1 N4 H4A 120.0
C1 N4 H4B 120.0
H4A N4 H4B 120.0
C2 S2 Fe1 107.40(8)
N6 C2 N5 119.9(2)
N6 C2 S2 117.92(17)
N5 C2 S2 122.16(18)
C2 N5 H5A 120.0
C2 N5 H5B 120.0
H5A N5 H5B 120.0
C2 N6 H6A 120.0
C2 N6 H6B 120.0
H6A N6 H6B 120.0
N8 Fe2 N7 120.31(12)
N8 Fe2 S3 109.77(10)
N7 Fe2 S3 100.44(8)
N8 Fe2 S4 100.74(9)
N7 Fe2 S4 114.63(8)
S3 Fe2 S4 111.17(3)
O3 N7 Fe2 170.3(2)
O4 N8 Fe2 172.7(3)
C3 S3 Fe2 106.09(8)
N10 C3 N9 119.1(2)
N10 C3 S3 118.76(18)
N9 C3 S3 122.12(18)
C3 N9 H9A 120.0
C3 N9 H9B 120.0
H9A N9 H9B 120.0
C3 N10 H10B 120.0
C3 N10 H10A 120.0
H10B N10 H10A 120.0
C4 S4 Fe2 109.15(8)
N12 C4 N11 118.9(2)
N12 C4 S4 122.97(19)
N11 C4 S4 118.12(18)
C4 N11 H11A 120.0
C4 N11 H11B 120.0
H11A N11 H11B 120.0
C4 N12 H12B 120.0
C4 N12 H12A 120.0
H12B N12 H12A 120.0
O6 S5 O5 110.76(13)
O6 S5 O8 109.84(12)
O5 S5 O8 109.08(10)
O6 S5 O7 108.46(11)
O5 S5 O7 109.26(10)
O8 S5 O7 109.42(10)

loop_
_geom_bond_atom_site_label_1
_geom_bond_atom_site_label_2
_geom_bond_distance
Fe1 N1 1.684(2)
Fe1 N2 1.695(2)
Fe1 S2 2.2907(7)
Fe1 S1 2.3250(7)
N1 O1 1.165(3)
N2 O2 1.169(3)
S1 C1 1.739(2)
C1 N4 1.299(3)
C1 N3 1.304(3)
N3 H3A 0.8600
N3 H3B 0.8600
N4 H4A 0.8600
N4 H4B 0.8600
S2 C2 1.737(2)
C2 N6 1.320(3)
C2 N5 1.321(3)
N5 H5A 0.8600
N5 H5B 0.8600
N6 H6A 0.8600
N6 H6B 0.8600
Fe2 N8 1.688(2)
Fe2 N7 1.689(2)
Fe2 S3 2.2997(7)
Fe2 S4 2.3228(7)
N7 O3 1.168(3)
N8 O4 1.162(3)
S3 C3 1.736(2)
C3 N10 1.317(3)
C3 N9 1.321(3)
N9 H9A 0.8600
N9 H9B 0.8600
N10 H10B 0.8600
N10 H10A 0.8600
S4 C4 1.732(2)
C4 N12 1.309(3)
C4 N11 1.312(3)
N11 H11A 0.8600
N11 H11B 0.8600
N12 H12B 0.8600
N12 H12A 0.8600
S5 O6 1.4606(19)
S5 O5 1.4676(18)
S5 O8 1.4782(17)
S5 O7 1.4869(16)
